data_7104652
loop_
_publ_author_name
'Kong, Wangqing'
'Fu, Chunling'
'Ma, Shengming'

_publ_section_title
;
 An efficient synthesis of carbazoles from PtCl(2)-catalyzed
 cyclization of 1-(indol-2-yl)-2,3-allenols.
;
_journal_issue 30
_journal_name_full 'Chemical communications (Cambridge, England)'
_journal_page_first 4572
_journal_page_last 4574
_journal_paper_doi 10.1039/b909649c
_journal_volume 34
_journal_year 2009
_chemical_formula_sum 'C20 H17 N'
_chemical_formula_weight 271.35
_chemical_name_systematic
;
?
;
_space_group_IT_number 15
_symmetry_cell_setting monoclinic
_symmetry_space_group_name_Hall '-C 2yc'
_symmetry_space_group_name_H-M 'C 1 2/c 1'
_atom_sites_solution_hydrogens geom
_atom_sites_solution_primary direct
_atom_sites_solution_secondary difmap
_audit_creation_method SHELXL-97
_cell_angle_alpha 90.00
_cell_angle_beta 104.5740(10)
_cell_angle_gamma 90.00
_cell_formula_units_Z 8
_cell_length_a 22.4171(5)
_cell_length_b 7.7041(2)
_cell_length_c 17.2037(3)
_cell_measurement_temperature 173(2)
_cell_volume 2875.54(11)
_computing_structure_refinement 'SHELXL-97 (Sheldrick, 1997)'
_computing_structure_solution 'SHELXS-97 (Sheldrick, 1990)'
_diffrn_ambient_temperature 173(2)
_diffrn_measured_fraction_theta_full 1.000
_diffrn_measured_fraction_theta_max 1.000
_diffrn_radiation_monochromator graphite
_diffrn_radiation_source 'fine-focus sealed tube'
_diffrn_radiation_type MoK\a
_diffrn_radiation_wavelength 0.71073
_diffrn_reflns_av_R_equivalents 0.0322
_diffrn_reflns_av_sigmaI/netI 0.0230
_diffrn_reflns_limit_h_max 22
_diffrn_reflns_limit_h_min -26
_diffrn_reflns_limit_k_max 9
_diffrn_reflns_limit_k_min -7
_diffrn_reflns_limit_l_max 20
_diffrn_reflns_limit_l_min -20
_diffrn_reflns_number 13510
_diffrn_reflns_theta_full 25.01
_diffrn_reflns_theta_max 25.01
_diffrn_reflns_theta_min 1.88
_exptl_absorpt_coefficient_mu 0.072
_exptl_absorpt_correction_T_max 1
_exptl_absorpt_correction_T_min 0.767185
_exptl_absorpt_correction_type multi-scan
_exptl_crystal_colour Orange
_exptl_crystal_density_diffrn 1.254
_exptl_crystal_density_method 'not measured'
_exptl_crystal_description Block
_exptl_crystal_F_000 1152
_exptl_crystal_size_max 0.781
_exptl_crystal_size_mid 0.728
_exptl_crystal_size_min 0.330
_refine_diff_density_max 0.123
_refine_diff_density_min -0.198
_refine_diff_density_rms 0.036
_refine_ls_extinction_method none
_refine_ls_goodness_of_fit_ref 1.042
_refine_ls_hydrogen_treatment constr
_refine_ls_matrix_type full
_refine_ls_number_parameters 190
_refine_ls_number_reflns 2540
_refine_ls_number_restraints 0
_refine_ls_restrained_S_all 1.042
_refine_ls_R_factor_all 0.0385
_refine_ls_R_factor_gt 0.0339
_refine_ls_shift/su_max 0.000
_refine_ls_shift/su_mean 0.000
_refine_ls_structure_factor_coef Fsqd
_refine_ls_weighting_details 'calc w=1/[\s^2^(Fo^2^)+(0.0449P)^2^+1.1537P] where P=(Fo^2^+2Fc^2^)/3'
_refine_ls_weighting_scheme calc
_refine_ls_wR_factor_gt 0.0850
_refine_ls_wR_factor_ref 0.0891
_reflns_number_gt 2242
_reflns_number_total 2540
_reflns_threshold_expression >2sigma(I)
_cod_data_source_file b909649c.txt
_cod_data_source_block z
_cod_depositor_comments
;
The following automatic conversions were performed:
'_symmetry_cell_setting' value 'Monoclinic' changed to 'monoclinic'
according to '/home/saulius/struct/CIF-dictionaries/cif_core.dic'
dictionary named 'cif_core.dic' version 2.4.1 from 2010-06-29.

Automatic conversion script
Id: cif_fix_enum 1527 2010-12-29 10:47:43Z saulius 
;
_cod_original_sg_symbol_H-M C2/c
_cod_database_code 7104652

loop_
_symmetry_equiv_pos_as_xyz
'x, y, z'
'-x, y, -z+1/2'
'x+1/2, y+1/2, z'
'-x+1/2, y+1/2, -z+1/2'
'-x, -y, -z'
'x, -y, z-1/2'
'-x+1/2, -y+1/2, -z'
'x+1/2, -y+1/2, z-1/2'

loop_
_atom_site_label
_atom_site_type_symbol
_atom_site_fract_x
_atom_site_fract_y
_atom_site_fract_z
_atom_site_U_iso_or_equiv
_atom_site_adp_type
_atom_site_occupancy
_atom_site_symmetry_multiplicity
_atom_site_calc_flag
_atom_site_refinement_flags
_atom_site_disorder_assembly
_atom_site_disorder_group
N1 N 0.25904(4) 0.32059(11) 0.09141(5) 0.0294(2) Uani 1 1 d . . .
C1 C 0.31327(5) 0.24358(13) 0.13404(6) 0.0297(2) Uani 1 1 d . . .
C2 C 0.37384(5) 0.28665(15) 0.13580(7) 0.0363(3) Uani 1 1 d . . .
H2A H 0.3830 0.3795 0.1044 0.044 Uiso 1 1 calc R . .
C3 C 0.42015(6) 0.18968(17) 0.18478(7) 0.0433(3) Uani 1 1 d . . .
H3A H 0.4619 0.2164 0.1869 0.052 Uiso 1 1 calc R . .
C4 C 0.40693(6) 0.05289(18) 0.23137(7) 0.0460(3) Uani 1 1 d . . .
H4A H 0.4398 -0.0103 0.2653 0.055 Uiso 1 1 calc R . .
C5 C 0.34699(6) 0.00882(15) 0.22866(7) 0.0405(3) Uani 1 1 d . . .
H5A H 0.3383 -0.0853 0.2598 0.049 Uiso 1 1 calc R . .
C6 C 0.29896(5) 0.10415(14) 0.17958(6) 0.0322(3) Uani 1 1 d . . .
C7 C 0.23279(5) 0.09893(13) 0.16377(6) 0.0317(3) Uani 1 1 d . . .
C8 C 0.20988(5) 0.23518(13) 0.10957(6) 0.0291(2) Uani 1 1 d . . .
C9 C 0.14714(5) 0.26822(14) 0.08206(6) 0.0315(3) Uani 1 1 d . . .
H9A H 0.1326 0.3601 0.0453 0.038 Uiso 1 1 calc R . .
C10 C 0.10595(5) 0.16354(15) 0.10955(6) 0.0347(3) Uani 1 1 d . . .
C11 C 0.12896(6) 0.02721(15) 0.16375(7) 0.0399(3) Uani 1 1 d . . .
H11A H 0.1008 -0.0437 0.1823 0.048 Uiso 1 1 calc R . .
C12 C 0.19098(6) -0.00551(14) 0.19027(6) 0.0378(3) Uani 1 1 d . . .
H12A H 0.2053 -0.0985 0.2264 0.045 Uiso 1 1 calc R . .
C13 C 0.03876(6) 0.19667(15) 0.08288(7) 0.0388(3) Uani 1 1 d . . .
C14 C 0.01118(6) 0.25311(17) 0.00538(8) 0.0445(3) Uani 1 1 d . . .
H14A H 0.0358 0.2699 -0.0316 0.053 Uiso 1 1 calc R . .
C15 C -0.05145(7) 0.28515(18) -0.01874(10) 0.0562(4) Uani 1 1 d . . .
H15A H -0.0696 0.3226 -0.0721 0.067 Uiso 1 1 calc R . .
C16 C -0.08773(7) 0.26270(19) 0.03479(11) 0.0620(4) Uani 1 1 d . . .
H16A H -0.1308 0.2848 0.0184 0.074 Uiso 1 1 calc R . .
C17 C -0.06114(7) 0.2083(2) 0.11185(11) 0.0604(4) Uani 1 1 d . . .
H17A H -0.0859 0.1939 0.1488 0.072 Uiso 1 1 calc R . .
C18 C 0.00115(6) 0.17455(18) 0.13580(8) 0.0498(3) Uani 1 1 d . . .
H18A H 0.0188 0.1357 0.1890 0.060 Uiso 1 1 calc R . .
C19 C 0.25503(5) 0.48488(13) 0.04858(6) 0.0303(2) Uani 1 1 d . . .
H19A H 0.2172 0.4858 0.0041 0.036 Uiso 1 1 calc R . .
H19B H 0.2908 0.4960 0.0250 0.036 Uiso 1 1 calc R . .
C20 C 0.25389(6) 0.63806(15) 0.10331(7) 0.0391(3) Uani 1 1 d . . .
H20A H 0.2512 0.7460 0.0725 0.059 Uiso 1 1 calc R . .
H20B H 0.2917 0.6387 0.1469 0.059 Uiso 1 1 calc R . .
H20C H 0.2180 0.6286 0.1259 0.059 Uiso 1 1 calc R . .

loop_
_atom_site_aniso_label
_atom_site_aniso_U_11
_atom_site_aniso_U_22
_atom_site_aniso_U_33
_atom_site_aniso_U_23
_atom_site_aniso_U_13
_atom_site_aniso_U_12
N1 0.0388(5) 0.0235(5) 0.0265(4) 0.0035(3) 0.0097(4) 0.0017(4)
C1 0.0422(6) 0.0244(5) 0.0227(5) -0.0031(4) 0.0083(4) 0.0040(4)
C2 0.0456(7) 0.0325(6) 0.0313(6) -0.0022(5) 0.0109(5) 0.0024(5)
C3 0.0434(7) 0.0471(7) 0.0378(6) -0.0035(5) 0.0068(5) 0.0075(6)
C4 0.0536(8) 0.0450(7) 0.0351(6) 0.0010(5) 0.0029(5) 0.0155(6)
C5 0.0625(8) 0.0296(6) 0.0278(6) 0.0017(5) 0.0086(5) 0.0091(5)
C6 0.0510(7) 0.0236(5) 0.0223(5) -0.0029(4) 0.0098(4) 0.0038(5)
C7 0.0526(7) 0.0218(5) 0.0219(5) -0.0026(4) 0.0115(4) 0.0001(5)
C8 0.0434(6) 0.0228(5) 0.0230(5) -0.0035(4) 0.0118(4) -0.0018(4)
C9 0.0439(7) 0.0262(6) 0.0252(5) -0.0026(4) 0.0101(5) -0.0012(5)
C10 0.0474(7) 0.0308(6) 0.0283(5) -0.0085(5) 0.0142(5) -0.0076(5)
C11 0.0576(8) 0.0336(6) 0.0323(6) -0.0037(5) 0.0184(5) -0.0130(5)
C12 0.0626(8) 0.0256(6) 0.0267(5) 0.0011(4) 0.0139(5) -0.0040(5)
C13 0.0466(7) 0.0300(6) 0.0427(7) -0.0121(5) 0.0164(5) -0.0105(5)
C14 0.0459(8) 0.0403(7) 0.0481(7) -0.0061(5) 0.0134(6) -0.0047(6)
C15 0.0490(8) 0.0445(8) 0.0704(9) -0.0053(7) 0.0066(7) -0.0040(6)
C16 0.0427(8) 0.0447(8) 0.0997(13) -0.0135(8) 0.0203(8) -0.0072(6)
C17 0.0548(9) 0.0515(9) 0.0855(11) -0.0201(8) 0.0374(8) -0.0172(7)
C18 0.0550(8) 0.0471(8) 0.0534(8) -0.0142(6) 0.0250(6) -0.0171(6)
C19 0.0406(6) 0.0244(5) 0.0269(5) 0.0044(4) 0.0104(4) 0.0006(4)
C20 0.0602(8) 0.0251(6) 0.0323(6) 0.0021(5) 0.0122(5) 0.0005(5)

loop_
_atom_type_symbol
_atom_type_description
_atom_type_scat_dispersion_real
_atom_type_scat_dispersion_imag
_atom_type_scat_source
C C 0.0033 0.0016 'International Tables Vol C Tables 4.2.6.8 and 6.1.1.4'
H H 0.0000 0.0000 'International Tables Vol C Tables 4.2.6.8 and 6.1.1.4'
N N 0.0061 0.0033 'International Tables Vol C Tables 4.2.6.8 and 6.1.1.4'

loop_
_geom_angle_atom_site_label_1
_geom_angle_atom_site_label_2
_geom_angle_atom_site_label_3
_geom_angle
_geom_angle_site_symmetry_1
_geom_angle_site_symmetry_3
_geom_angle_publ_flag
C8 N1 C1 108.61(9) . . ?
C8 N1 C19 125.16(9) . . ?
C1 N1 C19 125.06(9) . . ?
N1 C1 C2 129.14(10) . . ?
N1 C1 C6 109.13(10) . . ?
C2 C1 C6 121.73(10) . . ?
C3 C2 C1 117.66(11) . . ?
C3 C2 H2A 121.2 . . ?
C1 C2 H2A 121.2 . . ?
C2 C3 C4 121.46(12) . . ?
C2 C3 H3A 119.3 . . ?
C4 C3 H3A 119.3 . . ?
C5 C4 C3 120.81(11) . . ?
C5 C4 H4A 119.6 . . ?
C3 C4 H4A 119.6 . . ?
C4 C5 C6 119.22(11) . . ?
C4 C5 H5A 120.4 . . ?
C6 C5 H5A 120.4 . . ?
C5 C6 C1 119.11(11) . . ?
C5 C6 C7 134.41(11) . . ?
C1 C6 C7 106.45(9) . . ?
C12 C7 C8 118.79(11) . . ?
C12 C7 C6 134.33(10) . . ?
C8 C7 C6 106.87(9) . . ?
N1 C8 C9 129.09(10) . . ?
N1 C8 C7 108.92(10) . . ?
C9 C8 C7 121.99(10) . . ?
C8 C9 C10 118.56(10) . . ?
C8 C9 H9A 120.7 . . ?
C10 C9 H9A 120.7 . . ?
C9 C10 C11 119.37(11) . . ?
C9 C10 C13 120.22(11) . . ?
C11 C10 C13 120.41(10) . . ?
C12 C11 C10 121.79(11) . . ?
C12 C11 H11A 119.1 . . ?
C10 C11 H11A 119.1 . . ?
C11 C12 C7 119.51(11) . . ?
C11 C12 H12A 120.2 . . ?
C7 C12 H12A 120.2 . . ?
C14 C13 C18 117.84(12) . . ?
C14 C13 C10 121.51(11) . . ?
C18 C13 C10 120.65(12) . . ?
C15 C14 C13 121.10(13) . . ?
C15 C14 H14A 119.5 . . ?
C13 C14 H14A 119.5 . . ?
C14 C15 C16 120.02(15) . . ?
C14 C15 H15A 120.0 . . ?
C16 C15 H15A 120.0 . . ?
C17 C16 C15 119.65(14) . . ?
C17 C16 H16A 120.2 . . ?
C15 C16 H16A 120.2 . . ?
C16 C17 C18 120.45(14) . . ?
C16 C17 H17A 119.8 . . ?
C18 C17 H17A 119.8 . . ?
C17 C18 C13 120.94(14) . . ?
C17 C18 H18A 119.5 . . ?
C13 C18 H18A 119.5 . . ?
N1 C19 C20 111.81(8) . . ?
N1 C19 H19A 109.3 . . ?
C20 C19 H19A 109.3 . . ?
N1 C19 H19B 109.3 . . ?
C20 C19 H19B 109.3 . . ?
H19A C19 H19B 107.9 . . ?
C19 C20 H20A 109.5 . . ?
C19 C20 H20B 109.5 . . ?
H20A C20 H20B 109.5 . . ?
C19 C20 H20C 109.5 . . ?
H20A C20 H20C 109.5 . . ?
H20B C20 H20C 109.5 . . ?

loop_
_geom_bond_atom_site_label_1
_geom_bond_atom_site_label_2
_geom_bond_distance
_geom_bond_site_symmetry_2
_geom_bond_publ_flag
N1 C8 1.3851(14) . ?
N1 C1 1.3853(14) . ?
N1 C19 1.4559(13) . ?
C1 C2 1.3907(16) . ?
C1 C6 1.4132(15) . ?
C2 C3 1.3805(17) . ?
C2 H2A 0.9500 . ?
C3 C4 1.4000(19) . ?
C3 H3A 0.9500 . ?
C4 C5 1.3753(19) . ?
C4 H4A 0.9500 . ?
C5 C6 1.3978(16) . ?
C5 H5A 0.9500 . ?
C6 C7 1.4398(17) . ?
C7 C12 1.3960(16) . ?
C7 C8 1.4121(15) . ?
C8 C9 1.3898(16) . ?
C9 C10 1.3952(15) . ?
C9 H9A 0.9500 . ?
C10 C11 1.4130(17) . ?
C10 C13 1.4820(17) . ?
C11 C12 1.3731(18) . ?
C11 H11A 0.9500 . ?
C12 H12A 0.9500 . ?
C13 C14 1.3907(18) . ?
C13 C18 1.3982(17) . ?
C14 C15 1.3825(19) . ?
C14 H14A 0.9500 . ?
C15 C16 1.384(2) . ?
C15 H15A 0.9500 . ?
C16 C17 1.375(2) . ?
C16 H16A 0.9500 . ?
C17 C18 1.378(2) . ?
C17 H17A 0.9500 . ?
C18 H18A 0.9500 . ?
C19 C20 1.5139(15) . ?
C19 H19A 0.9900 . ?
C19 H19B 0.9900 . ?
C20 H20A 0.9800 . ?
C20 H20B 0.9800 . ?
C20 H20C 0.9800 . ?

loop_
_geom_torsion_atom_site_label_1
_geom_torsion_atom_site_label_2
_geom_torsion_atom_site_label_3
_geom_torsion_atom_site_label_4
_geom_torsion
_geom_torsion_site_symmetry_1
_geom_torsion_site_symmetry_2
_geom_torsion_site_symmetry_3
_geom_torsion_site_symmetry_4
_geom_torsion_publ_flag
C8 N1 C1 C2 -179.02(10) . . . . ?
C19 N1 C1 C2 -10.85(16) . . . . ?
C8 N1 C1 C6 0.95(11) . . . . ?
C19 N1 C1 C6 169.12(9) . . . . ?
N1 C1 C2 C3 179.05(10) . . . . ?
C6 C1 C2 C3 -0.92(16) . . . . ?
C1 C2 C3 C4 -0.15(17) . . . . ?
C2 C3 C4 C5 1.13(19) . . . . ?
C3 C4 C5 C6 -0.99(18) . . . . ?
C4 C5 C6 C1 -0.06(16) . . . . ?
C4 C5 C6 C7 -177.92(11) . . . . ?
N1 C1 C6 C5 -178.94(9) . . . . ?
C2 C1 C6 C5 1.04(15) . . . . ?
N1 C1 C6 C7 -0.53(11) . . . . ?
C2 C1 C6 C7 179.45(9) . . . . ?
C5 C6 C7 C12 -1.4(2) . . . . ?
C1 C6 C7 C12 -179.47(11) . . . . ?
C5 C6 C7 C8 177.97(11) . . . . ?
C1 C6 C7 C8 -0.08(11) . . . . ?
C1 N1 C8 C9 179.09(10) . . . . ?
C19 N1 C8 C9 10.94(16) . . . . ?
C1 N1 C8 C7 -1.01(11) . . . . ?
C19 N1 C8 C7 -169.16(9) . . . . ?
C12 C7 C8 N1 -179.83(9) . . . . ?
C6 C7 C8 N1 0.67(11) . . . . ?
C12 C7 C8 C9 0.08(15) . . . . ?
C6 C7 C8 C9 -179.42(9) . . . . ?
N1 C8 C9 C10 -179.72(10) . . . . ?
C7 C8 C9 C10 0.39(15) . . . . ?
C8 C9 C10 C11 -0.41(15) . . . . ?
C8 C9 C10 C13 178.81(9) . . . . ?
C9 C10 C11 C12 -0.03(16) . . . . ?
C13 C10 C11 C12 -179.26(10) . . . . ?
C10 C11 C12 C7 0.51(17) . . . . ?
C8 C7 C12 C11 -0.53(15) . . . . ?
C6 C7 C12 C11 178.81(11) . . . . ?
C9 C10 C13 C14 35.97(16) . . . . ?
C11 C10 C13 C14 -144.81(12) . . . . ?
C9 C10 C13 C18 -142.98(11) . . . . ?
C11 C10 C13 C18 36.23(16) . . . . ?
C18 C13 C14 C15 -0.44(18) . . . . ?
C10 C13 C14 C15 -179.43(12) . . . . ?
C13 C14 C15 C16 0.6(2) . . . . ?
C14 C15 C16 C17 -0.1(2) . . . . ?
C15 C16 C17 C18 -0.6(2) . . . . ?
C16 C17 C18 C13 0.8(2) . . . . ?
C14 C13 C18 C17 -0.24(18) . . . . ?
C10 C13 C18 C17 178.76(11) . . . . ?
C8 N1 C19 C20 80.69(13) . . . . ?
C1 N1 C19 C20 -85.56(12) . . . . ?

loop_
_cod_related_entry_id
_cod_related_entry_database
_cod_related_entry_code
1 ChemSpider 30653138
